data_7715535
loop_
_publ_author_name
'Kouck&#xfd;, Filip'
'Dobrovoln&#xe1;, Tereza'
'Kotek, Jan'
'C&#xed;sa&#x159;ov&#xe1;, Ivana'
'Havl&#xed;&#x10d;kov&#xe1;, Jana'
'Li&#x161;ka, Alan'
'Kub&#xed;&#x10d;ek, Vojt&#x11b;ch'
'Hermann, Petr'

_publ_section_title
;
 Transition metal complexes of the (2,2,2-trifluoroethyl)phosphinate NOTA
 analogue as potential contrast agents for <sup>19</sup>F magnetic
 resonance imaging.
;
_journal_issue 22
_journal_name_full 'Dalton transactions (Cambridge, England : 2003)'
_journal_page_first 9267
_journal_page_last 9285
_journal_paper_doi 10.1039/d4dt00507d
_journal_volume 53
_journal_year 2024
_chemical_formula_moiety
;
2(C15 H24 Co F9 N3 O6 P3), Co H12 O6, 0.75(C H4 O), 14.25(H2 O)
;
_chemical_formula_sum 'C30.75 H91.5 Co3 F18 N6 O33 P6'
_chemical_formula_weight 1778.20
_space_group_crystal_system trigonal
_space_group_IT_number 148
_space_group_name_Hall '-R 3'
_space_group_name_H-M_alt 'R -3 :H'
_atom_sites_solution_hydrogens mixed
_atom_sites_solution_primary direct
_atom_sites_solution_secondary difmap
_audit_creation_method SHELXL-2017/1
_audit_update_record
;
2024-01-20 deposited with the CCDC.	2024-03-26 downloaded from the CCDC.
;
_cell_angle_alpha 90
_cell_angle_beta 90
_cell_angle_gamma 120
_cell_formula_units_Z 24
_cell_length_a 34.3841(8)
_cell_length_b 34.3841(8)
_cell_length_c 40.9610(15)
_cell_measurement_reflns_used 9941
_cell_measurement_temperature 120(2)
_cell_measurement_theta_max 27.4618
_cell_measurement_theta_min 2.5158
_cell_volume 41939(2)
_computing_cell_refinement 'SAINT V8.40B (Bruker AXS LLC, 2019)'
_computing_data_collection 'Bruker Instrument Service vV6.2.16'
_computing_data_reduction 'SAINT V8.40B (Bruker AXS LLC, 2019)'
_computing_structure_refinement 'SHELXL-2017/1 (Sheldrick, 2017)'
_computing_structure_solution 'XT, VERSION 2018/2'
_diffrn_ambient_temperature 120(2)
_diffrn_detector_area_resol_mean 7.3910
_diffrn_measured_fraction_theta_full 0.999
_diffrn_measured_fraction_theta_max 0.998
_diffrn_measurement_device_type 'Bruker D8 VENTURE'
_diffrn_measurement_method '\f and \w scans'
_diffrn_radiation_type MoK\a
_diffrn_radiation_wavelength 0.71073
_diffrn_reflns_av_R_equivalents 0.0335
_diffrn_reflns_av_unetI/netI 0.0304
_diffrn_reflns_Laue_measured_fraction_full 0.999
_diffrn_reflns_Laue_measured_fraction_max 0.998
_diffrn_reflns_limit_h_max 44
_diffrn_reflns_limit_h_min -43
_diffrn_reflns_limit_k_max 41
_diffrn_reflns_limit_k_min -44
_diffrn_reflns_limit_l_max 53
_diffrn_reflns_limit_l_min -53
_diffrn_reflns_number 88634
_diffrn_reflns_point_group_measured_fraction_full 0.999
_diffrn_reflns_point_group_measured_fraction_max 0.998
_diffrn_reflns_theta_full 25.242
_diffrn_reflns_theta_max 27.492
_diffrn_reflns_theta_min 1.905
_diffrn_source 'microfocus sealed tube'
_exptl_absorpt_coefficient_mu 0.974
_exptl_absorpt_correction_T_max 0.88
_exptl_absorpt_correction_T_min 0.82
_exptl_absorpt_correction_type multi-scan
_exptl_absorpt_process_details
;
Krause, L., Herbst-Irmer, R., Sheldrick, G. M., Stalke, D. (2015).
"Comparison of silver and molybdenum microfocus X-ray sources for
single-crystal structure determination"
J. Appl. Cryst. 48, 3-10.
doi:10.1107/S1600576714022985
;
_exptl_crystal_colour violet
_exptl_crystal_density_diffrn 1.690
_exptl_crystal_description prism
_exptl_crystal_F_000 21960
_exptl_crystal_size_max 0.270
_exptl_crystal_size_mid 0.190
_exptl_crystal_size_min 0.137
_refine_diff_density_max 1.436
_refine_diff_density_min -0.706
_refine_diff_density_rms 0.071
_refine_ls_extinction_method none
_refine_ls_goodness_of_fit_ref 1.023
_refine_ls_hydrogen_treatment constr
_refine_ls_matrix_type full
_refine_ls_number_parameters 1156
_refine_ls_number_reflns 21382
_refine_ls_number_restraints 0
_refine_ls_restrained_S_all 1.023
_refine_ls_R_factor_all 0.0601
_refine_ls_R_factor_gt 0.0362
_refine_ls_shift/su_max 0.004
_refine_ls_shift/su_mean 0.000
_refine_ls_structure_factor_coef Fsqd
_refine_ls_weighting_details 'w=1/[\s^2^(Fo^2^)+(0.0369P)^2^+115.5219P] where P=(Fo^2^+2Fc^2^)/3'
_refine_ls_weighting_scheme calc
_refine_ls_wR_factor_gt 0.0877
_refine_ls_wR_factor_ref 0.1024
_reflns_Friedel_coverage 0.000
_reflns_number_gt 15240
_reflns_number_total 21382
_reflns_threshold_expression 'I > 2\s(I)'
_cod_data_source_file d4dt00507d2.cif
_cod_data_source_block conotpf2
_cod_depositor_comments
;
The following automatic conversions were performed:

data item '_exptl_absorpt_correction_type' value 'Multi-Scan' was
changed to 'multi-scan' in accordance with the
/home/data/users/saulius/crontab/automatic-downloads/rss-feeds/RSC/lib/dictionaries/cif_core.dic
dictionary named 'cif_core.dic' version 2.4.2 last updated on
2011-04-26.

Automatic conversion script
Id: cif_fix_values 8170 2020-07-09 18:12:32Z antanas 

 Adding full bibliography for 7715524--7715535.cif.
;
_cod_original_formula_sum 'C30.75 H91.50 Co3 F18 N6 O33 P6'
_cod_database_code 7715535
_shelx_shelxl_version_number 2017/1
_shelx_space_group_comment
;
The symmetry employed for this shelxl refinement is uniquely defined
by the following loop, which should always be used as a source of
symmetry information in preference to the above space-group names.
They are only intended as comments.
;
_shelx_estimated_absorpt_t_min 0.779
_shelx_estimated_absorpt_t_max 0.878

loop_
_space_group_symop_operation_xyz
'x, y, z'
'-y, x-y, z'
'-x+y, -x, z'
'x+2/3, y+1/3, z+1/3'
'-y+2/3, x-y+1/3, z+1/3'
'-x+y+2/3, -x+1/3, z+1/3'
'x+1/3, y+2/3, z+2/3'
'-y+1/3, x-y+2/3, z+2/3'
'-x+y+1/3, -x+2/3, z+2/3'
'-x, -y, -z'
'y, -x+y, -z'
'x-y, x, -z'
'-x+2/3, -y+1/3, -z+1/3'
'y+2/3, -x+y+1/3, -z+1/3'
'x-y+2/3, x+1/3, -z+1/3'
'-x+1/3, -y+2/3, -z+2/3'
'y+1/3, -x+y+2/3, -z+2/3'
'x-y+1/3, x+2/3, -z+2/3'

loop_
_atom_site_label
_atom_site_type_symbol
_atom_site_fract_x
_atom_site_fract_y
_atom_site_fract_z
_atom_site_U_iso_or_equiv
_atom_site_adp_type
_atom_site_occupancy
_atom_site_site_symmetry_order
_atom_site_calc_flag
_atom_site_refinement_flags_posn
_atom_site_refinement_flags_adp
_atom_site_refinement_flags_occupancy
_atom_site_disorder_assembly
_atom_site_disorder_group
Co1A Co 0.49584(2) 0.49775(2) 0.87318(2) 0.01124(7) Uani 1 1 d . . . . .
N1A N 0.52413(6) 0.47473(6) 0.91066(4) 0.0142(3) Uani 1 1 d . . . . .
C2A C 0.55688(7) 0.51640(7) 0.92792(5) 0.0169(4) Uani 1 1 d . . . . .
H2A H 0.583154 0.534134 0.913626 0.020 Uiso 1 1 calc R U . . .
H2B H 0.567556 0.508336 0.947856 0.020 Uiso 1 1 calc R U . . .
C3A C 0.53616(7) 0.54481(7) 0.93730(5) 0.0182(4) Uani 1 1 d . . . . .
H3A H 0.515439 0.530653 0.955927 0.022 Uiso 1 1 calc R U . . .
H3B H 0.560145 0.574916 0.944296 0.022 Uiso 1 1 calc R U . . .
N4A N 0.51111(6) 0.54958(6) 0.90937(4) 0.0141(3) Uani 1 1 d . . . . .
C5A C 0.46589(7) 0.54110(7) 0.91922(5) 0.0180(4) Uani 1 1 d . . . . .
H5A H 0.452147 0.548603 0.900817 0.022 Uiso 1 1 calc R U . . .
H5B H 0.468997 0.560873 0.937805 0.022 Uiso 1 1 calc R U . . .
C6A C 0.43513(7) 0.49215(7) 0.92909(5) 0.0172(4) Uani 1 1 d . . . . .
H6A H 0.444965 0.486445 0.950383 0.021 Uiso 1 1 calc R U . . .
H6B H 0.404003 0.486273 0.931574 0.021 Uiso 1 1 calc R U . . .
N7A N 0.43621(6) 0.46129(6) 0.90394(4) 0.0144(3) Uani 1 1 d . . . . .
C8A C 0.44198(7) 0.42494(7) 0.91838(5) 0.0165(4) Uani 1 1 d . . . . .
H8A H 0.437188 0.402684 0.901233 0.020 Uiso 1 1 calc R U . . .
H8B H 0.418936 0.409436 0.935481 0.020 Uiso 1 1 calc R U . . .
C9A C 0.48861(7) 0.44262(7) 0.93335(5) 0.0171(4) Uani 1 1 d . . . . .
H9A H 0.490466 0.457914 0.954260 0.020 Uiso 1 1 calc R U . . .
H9B H 0.493555 0.417162 0.937969 0.020 Uiso 1 1 calc R U . . .
C10A C 0.54764(7) 0.45402(7) 0.89415(5) 0.0156(4) Uani 1 1 d . . . . .
H10A H 0.525474 0.423601 0.886332 0.019 Uiso 1 1 calc R U . . .
H10B H 0.568084 0.451157 0.909724 0.019 Uiso 1 1 calc R U . . .
P1A P 0.57994(2) 0.48927(2) 0.85945(2) 0.01298(11) Uani 1 1 d . . . . .
O1A O 0.55459(5) 0.51276(5) 0.84844(3) 0.0157(3) Uani 1 1 d . . . . .
O1B O 0.62842(5) 0.51869(5) 0.86855(4) 0.0190(3) Uani 1 1 d . . . . .
C11A C 0.57310(7) 0.45069(7) 0.82674(5) 0.0176(4) Uani 1 1 d . . . . .
H11A H 0.540624 0.429180 0.824036 0.021 Uiso 1 1 calc R U . . .
H11B H 0.583923 0.468050 0.806205 0.021 Uiso 1 1 calc R U . . .
C12A C 0.59665(8) 0.42464(8) 0.83122(6) 0.0238(5) Uani 1 1 d . . . . .
F1A F 0.58877(6) 0.40523(5) 0.86107(4) 0.0379(4) Uani 1 1 d . . . . .
F1B F 0.64109(5) 0.44951(5) 0.82804(4) 0.0427(4) Uani 1 1 d . . . . .
F1C F 0.58292(5) 0.39102(5) 0.80970(3) 0.0314(3) Uani 1 1 d . . . . .
C20A C 0.53689(7) 0.59430(7) 0.89383(5) 0.0157(4) Uani 1 1 d . . . . .
H20A H 0.568812 0.602611 0.891724 0.019 Uiso 1 1 calc R U . . .
H20B H 0.535321 0.617180 0.907551 0.019 Uiso 1 1 calc R U . . .
P2A P 0.51327(2) 0.59268(2) 0.85320(2) 0.01442(11) Uani 1 1 d . . . . .
O2A O 0.49113(5) 0.54401(5) 0.84235(3) 0.0171(3) Uani 1 1 d . . . . .
O2B O 0.48358(5) 0.61291(6) 0.85294(4) 0.0259(4) Uani 1 1 d . . . . .
C21A C 0.56151(7) 0.62479(7) 0.82677(5) 0.0204(5) Uani 1 1 d . . . . .
H21A H 0.583194 0.614195 0.830219 0.024 Uiso 1 1 calc R U . . .
H21B H 0.551346 0.618388 0.803783 0.024 Uiso 1 1 calc R U . . .
C22A C 0.58529(8) 0.67440(8) 0.83186(6) 0.0269(5) Uani 1 1 d . . . . .
F2A F 0.59525(6) 0.68567(5) 0.86358(3) 0.0396(4) Uani 1 1 d . . . . .
F2B F 0.56140(6) 0.69314(5) 0.82189(4) 0.0421(4) Uani 1 1 d . . . . .
F2C F 0.62441(5) 0.69567(5) 0.81571(4) 0.0373(4) Uani 1 1 d . . . . .
C30A C 0.39534(7) 0.44137(7) 0.88325(5) 0.0158(4) Uani 1 1 d . . . . .
H30A H 0.387245 0.464498 0.877847 0.019 Uiso 1 1 calc R U . . .
H30B H 0.369920 0.416814 0.895243 0.019 Uiso 1 1 calc R U . . .
P3A P 0.40607(2) 0.41928(2) 0.84551(2) 0.01274(11) Uani 1 1 d . . . . .
O3A O 0.45649(5) 0.44765(5) 0.84019(3) 0.0156(3) Uani 1 1 d . . . . .
O3B O 0.38768(5) 0.36956(5) 0.84637(3) 0.0183(3) Uani 1 1 d . . . . .
C31A C 0.37931(7) 0.43347(7) 0.81319(5) 0.0166(4) Uani 1 1 d . . . . .
H31A H 0.388813 0.465725 0.815083 0.020 Uiso 1 1 calc R U . . .
H31B H 0.390370 0.429153 0.791951 0.020 Uiso 1 1 calc R U . . .
C32A C 0.32937(8) 0.40712(8) 0.81299(6) 0.0235(5) Uani 1 1 d . . . . .
F3A F 0.31130(5) 0.40604(5) 0.84242(4) 0.0348(3) Uani 1 1 d . . . . .
F3B F 0.31303(5) 0.36419(4) 0.80406(4) 0.0324(3) Uani 1 1 d . . . . .
F3C F 0.31186(5) 0.42458(5) 0.79217(4) 0.0343(3) Uani 1 1 d . . . . .
Co1D Co 0.49690(2) 0.49623(2) 0.62634(2) 0.01149(7) Uani 1 1 d . . . . .
N1D N 0.54916(6) 0.52680(6) 0.58967(4) 0.0139(3) Uani 1 1 d . . . . .
C2D C 0.53990(7) 0.55927(7) 0.57246(5) 0.0167(4) Uani 1 1 d . . . . .
H2D H 0.559289 0.570778 0.552884 0.020 Uiso 1 1 calc R U . . .
H2E H 0.547369 0.585058 0.587014 0.020 Uiso 1 1 calc R U . . .
C3D C 0.49095(7) 0.53777(7) 0.56218(5) 0.0174(4) Uani 1 1 d . . . . .
H3D H 0.484323 0.561400 0.555152 0.021 Uiso 1 1 calc R U . . .
H3E H 0.485375 0.517459 0.543434 0.021 Uiso 1 1 calc R U . . .
N4D N 0.46084(6) 0.51188(6) 0.58972(4) 0.0146(3) Uani 1 1 d . . . . .
C5D C 0.42487(7) 0.46676(7) 0.57929(5) 0.0176(4) Uani 1 1 d . . . . .
H5D H 0.408550 0.469940 0.560505 0.021 Uiso 1 1 calc R U . . .
H5E H 0.403171 0.452478 0.597376 0.021 Uiso 1 1 calc R U . . .
C6D C 0.44387(7) 0.43666(7) 0.56957(5) 0.0164(4) Uani 1 1 d . . . . .
H6D H 0.418940 0.405434 0.566799 0.020 Uiso 1 1 calc R U . . .
H6E H 0.459729 0.446909 0.548422 0.020 Uiso 1 1 calc R U . . .
N7D N 0.47561(6) 0.43775(6) 0.59486(4) 0.0139(3) Uani 1 1 d . . . . .
C8D C 0.51858(7) 0.44486(7) 0.58066(5) 0.0157(4) Uani 1 1 d . . . . .
H8D H 0.511860 0.422607 0.563090 0.019 Uiso 1 1 calc R U . . .
H8E H 0.535852 0.439748 0.597786 0.019 Uiso 1 1 calc R U . . .
C9D C 0.54725(7) 0.49209(7) 0.56675(5) 0.0164(4) Uani 1 1 d . . . . .
H9D H 0.578053 0.497820 0.562666 0.020 Uiso 1 1 calc R U . . .
H9E H 0.534461 0.494289 0.545633 0.020 Uiso 1 1 calc R U . . .
C10D C 0.59307(7) 0.55113(7) 0.60664(5) 0.0161(4) Uani 1 1 d . . . . .
H10D H 0.616363 0.572335 0.591379 0.019 Uiso 1 1 calc R U . . .
H10E H 0.602090 0.529519 0.614407 0.019 Uiso 1 1 calc R U . . .
P1D P 0.58803(2) 0.58203(2) 0.64148(2) 0.01375(11) Uani 1 1 d . . . . .
O1D O 0.53936(5) 0.55454(5) 0.65255(3) 0.0156(3) Uani 1 1 d . . . . .
O1E O 0.60453(5) 0.63030(5) 0.63296(4) 0.0190(3) Uani 1 1 d . . . . .
C11D C 0.62161(7) 0.57753(7) 0.67396(5) 0.0188(4) Uani 1 1 d . . . . .
H11D H 0.615389 0.588766 0.694417 0.023 Uiso 1 1 calc R U . . .
H11E H 0.611700 0.545371 0.677237 0.023 Uiso 1 1 calc R U . . .
C12D C 0.67107(8) 0.60227(8) 0.66833(6) 0.0262(5) Uani 1 1 d . . . . .
F1D F 0.68208(5) 0.59456(6) 0.63845(4) 0.0428(4) Uani 1 1 d . . . . .
F1E F 0.68963(5) 0.64667(5) 0.67152(5) 0.0483(5) Uani 1 1 d . . . . .
F1F F 0.69270(5) 0.58993(5) 0.68945(4) 0.0384(4) Uani 1 1 d . . . . .
C20D C 0.44150(7) 0.53708(7) 0.60543(5) 0.0180(4) Uani 1 1 d . . . . .
H20D H 0.417057 0.535429 0.591670 0.022 Uiso 1 1 calc R U . . .
H20E H 0.464922 0.569050 0.607662 0.022 Uiso 1 1 calc R U . . .
P2D P 0.41925(2) 0.51325(2) 0.64605(2) 0.01624(11) Uani 1 1 d . . . . .
O2D O 0.44306(5) 0.48765(5) 0.65557(3) 0.0182(3) Uani 1 1 d . . . . .
O2E O 0.36910(5) 0.48703(5) 0.64659(4) 0.0262(4) Uani 1 1 d . . . . .
C21D C 0.44021(8) 0.56107(7) 0.67344(5) 0.0219(5) Uani 1 1 d . . . . .
H21D H 0.435972 0.549940 0.696186 0.026 Uiso 1 1 calc R U . . .
H21E H 0.472898 0.580359 0.669767 0.026 Uiso 1 1 calc R U . . .
C22E C 0.41870(9) 0.58920(9) 0.66995(6) 0.0311(6) Uani 1 1 d . . . . .
F2D F 0.41844(7) 0.60151(6) 0.63870(4) 0.0511(5) Uani 1 1 d . . . . .
F2E F 0.37637(5) 0.56863(6) 0.67994(5) 0.0518(5) Uani 1 1 d . . . . .
F2F F 0.44001(6) 0.62732(5) 0.68705(5) 0.0517(5) Uani 1 1 d . . . . .
C30D C 0.45490(7) 0.39639(7) 0.61496(5) 0.0152(4) Uani 1 1 d . . . . .
H30D H 0.454388 0.371420 0.602562 0.018 Uiso 1 1 calc R U . . .
H30E H 0.423572 0.387859 0.620393 0.018 Uiso 1 1 calc R U . . .
P3D P 0.48759(2) 0.40653(2) 0.65262(2) 0.01289(11) Uani 1 1 d . . . . .
O3D O 0.50798(5) 0.45669(5) 0.65904(3) 0.0170(3) Uani 1 1 d . . . . .
O3E O 0.52055(5) 0.39023(5) 0.65064(4) 0.0205(3) Uani 1 1 d . . . . .
C31D C 0.44713(7) 0.37721(7) 0.68476(5) 0.0165(4) Uani 1 1 d . . . . .
H31D H 0.462443 0.387779 0.706075 0.020 Uiso 1 1 calc R U . . .
H31E H 0.423450 0.385538 0.683573 0.020 Uiso 1 1 calc R U . . .
C32D C 0.42523(7) 0.32724(7) 0.68373(5) 0.0218(5) Uani 1 1 d . . . . .
F3D F 0.40849(5) 0.31028(4) 0.65396(3) 0.0326(3) Uani 1 1 d . . . . .
F3E F 0.45299(5) 0.31194(5) 0.69173(4) 0.0327(3) Uani 1 1 d . . . . .
F3F F 0.39036(5) 0.30771(5) 0.70449(4) 0.0315(3) Uani 1 1 d . . . . .
Co1G Co 0.666667 0.333333 0.70986(2) 0.01195(10) Uani 1 3 d S T P . .
N1G N 0.68780(6) 0.38773(6) 0.74538(4) 0.0145(3) Uani 1 1 d . . . . .
C2G C 0.64491(7) 0.38067(7) 0.75945(5) 0.0163(4) Uani 1 1 d . . . . .
H2G H 0.628718 0.388049 0.742811 0.020 Uiso 1 1 calc R U . . .
H2H H 0.651480 0.401202 0.778202 0.020 Uiso 1 1 calc R U . . .
C3G C 0.61513(7) 0.33242(7) 0.77075(5) 0.0165(4) Uani 1 1 d . . . . .
H3G H 0.627489 0.327413 0.791127 0.020 Uiso 1 1 calc R U . . .
H3H H 0.584647 0.327162 0.775503 0.020 Uiso 1 1 calc R U . . .
C10G C 0.71104(7) 0.43132(7) 0.72789(5) 0.0160(4) Uani 1 1 d . . . . .
H10G H 0.742333 0.439253 0.722938 0.019 Uiso 1 1 calc R U . . .
H10H H 0.711873 0.455267 0.741813 0.019 Uiso 1 1 calc R U . . .
P1G P 0.68095(2) 0.42689(2) 0.68986(2) 0.01446(11) Uani 1 1 d . . . . .
O1G O 0.66043(5) 0.37827(5) 0.67919(3) 0.0175(3) Uani 1 1 d . . . . .
O1H O 0.64905(5) 0.44421(5) 0.69390(4) 0.0226(3) Uani 1 1 d . . . . .
C11G C 0.72444(8) 0.46018(7) 0.66018(5) 0.0216(5) Uani 1 1 d . . . . .
H11G H 0.747586 0.451110 0.660979 0.026 Uiso 1 1 calc R U . . .
H11H H 0.710911 0.452903 0.638106 0.026 Uiso 1 1 calc R U . . .
C12G C 0.74684(8) 0.50958(8) 0.66488(6) 0.0265(5) Uani 1 1 d . . . . .
F1G F 0.75894(6) 0.52192(5) 0.69621(3) 0.0395(4) Uani 1 1 d . . . . .
F1H F 0.72111(5) 0.52692(5) 0.65605(4) 0.0408(4) Uani 1 1 d . . . . .
F1I F 0.78487(5) 0.53169(5) 0.64741(4) 0.0382(4) Uani 1 1 d . . . . .
Co1J Co 0.666667 0.333333 0.45561(2) 0.01238(10) Uani 1 3 d S T P . .
N1J N 0.63493(6) 0.35600(7) 0.42057(4) 0.0214(4) Uani 1 1 d . . . . .
C2J C 0.59895(10) 0.31274(11) 0.40531(7) 0.0430(7) Uani 1 1 d . . . . .
H2J H 0.573871 0.297416 0.421004 0.052 Uiso 1 1 calc R U . . .
H2K H 0.587103 0.320162 0.385699 0.052 Uiso 1 1 calc R U . . .
C3J C 0.61456(11) 0.28158(9) 0.39586(7) 0.0435(8) Uani 1 1 d . . . . .
H3J H 0.588232 0.251307 0.392467 0.052 Uiso 1 1 calc R U . . .
H3K H 0.631003 0.291591 0.374904 0.052 Uiso 1 1 calc R U . . .
C10J C 0.61409(7) 0.37810(7) 0.43870(5) 0.0189(4) Uani 1 1 d . . . . .
H10J H 0.592273 0.380862 0.424535 0.023 Uiso 1 1 calc R U . . .
H10K H 0.637461 0.408629 0.445440 0.023 Uiso 1 1 calc R U . . .
P1J P 0.58548(2) 0.34447(2) 0.47477(2) 0.01946(12) Uani 1 1 d . . . . .
O1J O 0.61189(5) 0.32184(5) 0.48495(3) 0.0196(3) Uani 1 1 d . . . . .
O1K O 0.53665(6) 0.31434(7) 0.46820(5) 0.0410(5) Uani 1 1 d . . . . .
C11J C 0.59412(9) 0.38430(9) 0.50695(6) 0.0314(6) Uani 1 1 d . . . . .
H11J H 0.584318 0.367778 0.527881 0.038 Uiso 1 1 calc R U . . .
H11K H 0.626703 0.405895 0.508708 0.038 Uiso 1 1 calc R U . . .
C12J C 0.57021(11) 0.41015(11) 0.50253(7) 0.0429(7) Uani 1 1 d . . . . .
F1J F 0.57734(7) 0.42870(7) 0.47255(4) 0.0556(5) Uani 1 1 d . . . . .
F1K F 0.52593(7) 0.38523(8) 0.50669(5) 0.0698(6) Uani 1 1 d . . . . .
F1L F 0.58437(7) 0.44418(7) 0.52344(4) 0.0614(6) Uani 1 1 d . . . . .
Co2A Co 0.50360(2) 0.50156(2) 0.74988(2) 0.01268(7) Uani 1 1 d . . . . .
O1W O 0.55660(5) 0.53474(5) 0.78278(3) 0.0224(3) Uani 1 1 d . . . . .
H1W H 0.554763 0.527140 0.801323 0.034 Uiso 1 1 d R U . . .
H1V H 0.582950 0.556237 0.778919 0.034 Uiso 1 1 d R U . . .
O2W O 0.46830(5) 0.52422(5) 0.77762(3) 0.0207(3) Uani 1 1 d . . . . .
H2W H 0.472660 0.526989 0.798330 0.031 Uiso 1 1 d R U . . .
H2V H 0.443154 0.519495 0.773537 0.031 Uiso 1 1 d R U . . .
O3W O 0.48054(5) 0.44330(5) 0.77761(3) 0.0204(3) Uani 1 1 d . . . . .
H3W H 0.475330 0.444342 0.798898 0.031 Uiso 1 1 d R U . . .
H3V H 0.486331 0.423542 0.772194 0.031 Uiso 1 1 d R U . . .
O4W O 0.52519(5) 0.55743(5) 0.71918(3) 0.0217(3) Uani 1 1 d . . . . .
H4W H 0.528293 0.554701 0.698626 0.033 Uiso 1 1 d R U . . .
H4V H 0.524495 0.581398 0.722813 0.033 Uiso 1 1 d R U . . .
O5W O 0.44608(5) 0.46701(5) 0.72093(3) 0.0190(3) Uani 1 1 d . . . . .
H5W H 0.445583 0.472044 0.699240 0.028 Uiso 1 1 d R U . . .
H5V H 0.424783 0.440741 0.726534 0.028 Uiso 1 1 d R U . . .
O6W O 0.54035(5) 0.48329(5) 0.72081(3) 0.0228(3) Uani 1 1 d . . . . .
H6W H 0.534068 0.476112 0.701369 0.034 Uiso 1 1 d R U . . .
H6V H 0.557579 0.474611 0.726664 0.034 Uiso 1 1 d R U . . .
Co2G Co 0.666667 0.333333 0.58297(2) 0.01248(10) Uani 1 3 d S T P . .
O7W O 0.63923(5) 0.36185(5) 0.61361(3) 0.0209(3) Uani 1 1 d . . . . .
H7W H 0.644912 0.366002 0.633418 0.031 Uiso 1 1 d R U . . .
H7V H 0.614506 0.365900 0.611418 0.031 Uiso 1 1 d R U . . .
O8W O 0.61053(5) 0.30398(5) 0.55217(4) 0.0231(3) Uani 1 1 d . . . . .
H8W H 0.611125 0.308576 0.532166 0.035 Uiso 1 1 d R U . . .
H8V H 0.583022 0.277882 0.554180 0.035 Uiso 1 1 d R U . . .
O9W O 0.63990(5) 0.60677(5) 0.77135(4) 0.0252(4) Uani 1 1 d . . . . .
H9W H 0.637990 0.624661 0.760243 0.038 Uiso 1 1 d R U . . .
H9V H 0.656390 0.620362 0.786546 0.038 Uiso 1 1 d R U . . .
O10W O 0.38740(6) 0.51812(6) 0.75544(4) 0.0350(4) Uani 1 1 d . . . . .
H10W H 0.367329 0.494539 0.740722 0.053 Uiso 1 1 d R U . . .
H10V H 0.373657 0.527762 0.769700 0.053 Uiso 1 1 d R U . . .
O11W O 0.49642(6) 0.37570(6) 0.75822(4) 0.0336(4) Uani 1 1 d . . . . .
H11W H 0.519122 0.376085 0.748663 0.050 Uiso 1 1 d R U . . .
H11V H 0.484026 0.347885 0.767466 0.050 Uiso 1 1 d R U . . .
O12W O 0.52750(7) 0.63703(6) 0.73443(5) 0.0450(5) Uani 1 1 d . . . . .
H12W H 0.531877 0.656611 0.723042 0.067 Uiso 1 1 d R U . . .
H12V H 0.503079 0.627514 0.738745 0.067 Uiso 1 1 d R U . . .
O13W O 0.37549(5) 0.38457(5) 0.74001(4) 0.0240(3) Uani 1 1 d . . . . .
H13W H 0.376594 0.363932 0.753004 0.036 Uiso 1 1 d R U . . .
H13V H 0.350396 0.367233 0.728598 0.036 Uiso 1 1 d R U . . .
O14W O 0.60267(6) 0.46408(7) 0.74236(4) 0.0358(4) Uani 1 1 d . . . . .
H14W H 0.618274 0.455555 0.728512 0.054 Uiso 1 1 d R U . . .
H14V H 0.625271 0.493548 0.749912 0.054 Uiso 1 1 d R U . . .
O15W O 0.56507(5) 0.37051(6) 0.60330(4) 0.0268(4) Uani 1 1 d . . . . .
H15W H 0.551319 0.372377 0.618490 0.040 Uiso 1 1 d R U . . .
H15V H 0.543127 0.346477 0.590889 0.040 Uiso 1 1 d R U . . .
O16W O 0.52849(5) 0.23038(6) 0.56608(4) 0.0323(4) Uani 1 1 d . . . . .
H16W H 0.510392 0.217093 0.551184 0.049 Uiso 1 1 d R U . . .
H16V H 0.530991 0.209993 0.577285 0.049 Uiso 1 1 d R U . . .
O17W O 0.62040(7) 0.66272(6) 0.73944(4) 0.0359(4) Uani 1 1 d . . . . .
H17W H 0.628676 0.672526 0.721366 0.054 Uiso 1 1 d R U . . .
H17V H 0.588476 0.652827 0.740767 0.054 Uiso 1 1 d R U . . .
O18W O 0.32421(6) 0.45564(6) 0.70829(4) 0.0350(4) Uani 1 1 d . . . . .
H18W H 0.334120 0.465647 0.687037 0.053 Uiso 1 1 d R U . . .
H18V H 0.316117 0.425347 0.706031 0.053 Uiso 1 1 d R U . . .
O19W O 0.55589(7) 0.36617(7) 0.70396(6) 0.0536(6) Uani 1 1 d . . . . .
H19W H 0.539507 0.373603 0.689725 0.080 Uiso 1 1 d R U . . .
H19V H 0.584702 0.389003 0.696926 0.080 Uiso 1 1 d R U . . .
O20W O 0.37153(6) 0.31878(6) 0.78685(4) 0.0290(4) Uani 1 1 d . . . . .
H20W H 0.394779 0.312053 0.788539 0.044 Uiso 1 1 d R U . . .
H20V H 0.373578 0.334453 0.805739 0.044 Uiso 1 1 d R U . . .
O21W O 0.66983(6) 0.54491(7) 0.76138(4) 0.0401(5) Uani 1 1 d . . . . .
H21W H 0.676350 0.544599 0.783070 0.060 Uiso 1 1 d R U . . .
H21V H 0.659354 0.564894 0.759269 0.060 Uiso 1 1 d R U . . .
O22W O 0.50328(6) 0.29652(6) 0.57313(5) 0.0384(4) Uani 1 1 d . . . . .
H22W H 0.492265 0.294525 0.553293 0.058 Uiso 1 1 d R U . . .
H22V H 0.512757 0.275825 0.575090 0.058 Uiso 1 1 d R U . . .
O23W O 0.53803(6) 0.16492(6) 0.59281(4) 0.0342(4) Uani 1 1 d . . . . .
H23W H 0.570190 0.174709 0.591963 0.051 Uiso 1 1 d R U . . .
H23V H 0.531290 0.157709 0.613903 0.051 Uiso 1 1 d R U . . .
O24W O 0.63953(5) 0.69889(5) 0.67800(4) 0.0238(3) Uani 1 1 d . . . . .
H24W H 0.630851 0.678979 0.664130 0.036 Uiso 1 1 d R U . . .
H24V H 0.618057 0.703279 0.678630 0.036 Uiso 1 1 d R U . . .
O25W O 0.69820(5) 0.55945(5) 0.82493(4) 0.0237(3) Uani 1 1 d . . . . .
H25W H 0.677294 0.543729 0.839280 0.036 Uiso 1 1 d R U . . .
H25V H 0.702978 0.587625 0.825779 0.036 Uiso 1 1 d R U . . .
O26W O 0.46869(5) 0.27392(5) 0.51118(4) 0.0270(4) Uani 1 1 d . . . . .
H26W H 0.462347 0.245021 0.510337 0.040 Uiso 1 1 d R U . . .
H26V H 0.487347 0.286921 0.496138 0.040 Uiso 1 1 d R U . . .
O27W O 0.86926(5) 0.39061(5) 0.65505(4) 0.0247(3) Uani 1 1 d . . . . .
H27W H 0.846786 0.373583 0.667340 0.037 Uiso 1 1 d R U . . .
H27V H 0.874285 0.417283 0.659339 0.037 Uiso 1 1 d R U . . .
C1X C 0.70357(12) 0.49498(12) 0.45406(8) 0.0582(9) Uiso 1 1 d . . . . .
H1X1 H 0.718428 0.525934 0.461746 0.087 Uiso 0.546(3) 1 d R U P A 1
H1X2 H 0.676482 0.488073 0.441862 0.087 Uiso 0.546(3) 1 d R U P A 1
H1X3 H 0.723870 0.489890 0.440507 0.087 Uiso 0.546(3) 1 d R U P A 1
H1Y1 H 0.710955 0.473806 0.464440 0.087 Uiso 0.454(3) 1 d R U P A 2
H1Y2 H 0.670943 0.482386 0.454230 0.087 Uiso 0.454(3) 1 d R U P A 2
H1Y3 H 0.717977 0.523414 0.466101 0.087 Uiso 0.454(3) 1 d R U P A 2
O1X O 0.69077(11) 0.46573(11) 0.48209(8) 0.0353(6) Uiso 0.546(3) 1 d . . P A 1
H1XO H 0.696924 0.442034 0.490198 0.053 Uiso 0.546(3) 1 d R U P A 1
O1Y O 0.71942(13) 0.50345(13) 0.42120(10) 0.0353(6) Uiso 0.454(3) 1 d . . P A 2
H1YO H 0.732427 0.496498 0.410791 0.053 Uiso 0.454(3) 1 d R U P A 2

loop_
_atom_site_aniso_label
_atom_site_aniso_U_11
_atom_site_aniso_U_22
_atom_site_aniso_U_33
_atom_site_aniso_U_23
_atom_site_aniso_U_13
_atom_site_aniso_U_12
Co1A 0.01043(13) 0.01220(14) 0.01006(13) -0.00049(9) 0.00014(9) 0.00489(11)
N1A 0.0130(8) 0.0149(9) 0.0130(8) 0.0012(6) -0.0001(6) 0.0056(7)
C2A 0.0148(10) 0.0182(11) 0.0137(9) 0.0000(8) -0.0023(8) 0.0053(9)
C3A 0.0191(11) 0.0196(11) 0.0117(9) -0.0014(8) -0.0025(8) 0.0065(9)
N4A 0.0146(9) 0.0144(9) 0.0107(7) -0.0016(6) 0.0000(6) 0.0053(7)
C5A 0.0182(11) 0.0181(11) 0.0172(10) -0.0014(8) 0.0044(8) 0.0087(9)
C6A 0.0151(10) 0.0189(11) 0.0156(9) -0.0020(8) 0.0037(8) 0.0071(9)
N7A 0.0134(9) 0.0150(9) 0.0134(8) -0.0020(6) 0.0001(6) 0.0059(7)
C8A 0.0139(10) 0.0162(10) 0.0162(9) 0.0037(8) 0.0021(8) 0.0051(9)
C9A 0.0167(10) 0.0193(11) 0.0110(9) 0.0014(8) 0.0004(8) 0.0059(9)
C10A 0.0152(10) 0.0150(10) 0.0165(9) 0.0029(8) 0.0009(8) 0.0076(9)
P1A 0.0102(2) 0.0133(3) 0.0145(2) 0.00105(19) 0.00081(19) 0.0052(2)
O1A 0.0148(7) 0.0188(8) 0.0154(7) 0.0040(6) 0.0038(6) 0.0098(6)
O1B 0.0131(7) 0.0180(8) 0.0223(7) -0.0006(6) -0.0005(6) 0.0051(6)
C11A 0.0179(11) 0.0184(11) 0.0170(10) -0.0006(8) 0.0015(8) 0.0096(9)
C12A 0.0208(12) 0.0227(12) 0.0292(12) -0.0034(9) 0.0025(9) 0.0118(10)
F1A 0.0594(11) 0.0461(9) 0.0297(8) 0.0037(7) -0.0003(7) 0.0426(9)
F1B 0.0194(8) 0.0413(9) 0.0709(12) -0.0159(8) 0.0000(7) 0.0178(7)
F1C 0.0376(8) 0.0231(7) 0.0359(8) -0.0063(6) 0.0073(6) 0.0169(7)
C20A 0.0156(10) 0.0129(10) 0.0145(9) -0.0020(7) -0.0007(8) 0.0040(8)
P2A 0.0151(3) 0.0146(3) 0.0149(2) -0.00063(19) 0.00003(19) 0.0084(2)
O2A 0.0201(8) 0.0154(7) 0.0145(7) -0.0016(6) -0.0036(6) 0.0078(6)
O2B 0.0240(9) 0.0282(9) 0.0326(9) -0.0046(7) -0.0034(7) 0.0184(8)
C21A 0.0209(11) 0.0199(11) 0.0185(10) 0.0009(8) 0.0022(8) 0.0089(10)
C22A 0.0289(13) 0.0227(12) 0.0206(11) 0.0063(9) 0.0024(9) 0.0064(11)
F2A 0.0522(10) 0.0220(8) 0.0233(7) -0.0024(6) 0.0003(7) 0.0027(7)
F2B 0.0487(10) 0.0271(8) 0.0536(10) 0.0155(7) 0.0065(8) 0.0213(8)
F2C 0.0290(8) 0.0321(8) 0.0321(8) 0.0129(6) 0.0060(6) 0.0012(7)
C30A 0.0117(10) 0.0180(11) 0.0175(9) -0.0013(8) 0.0001(8) 0.0072(9)
P3A 0.0110(2) 0.0126(3) 0.0137(2) -0.00082(19) -0.00157(19) 0.0053(2)
O3A 0.0127(7) 0.0185(8) 0.0134(6) -0.0033(6) -0.0009(5) 0.0062(6)
O3B 0.0202(8) 0.0142(7) 0.0193(7) 0.0002(6) -0.0013(6) 0.0078(6)
C31A 0.0162(10) 0.0142(10) 0.0181(10) 0.0004(8) -0.0014(8) 0.0067(9)
C32A 0.0192(11) 0.0227(12) 0.0290(12) 0.0021(9) -0.0071(9) 0.0109(10)
F3A 0.0189(7) 0.0484(9) 0.0352(8) 0.0053(7) 0.0047(6) 0.0155(7)
F3B 0.0212(7) 0.0196(7) 0.0471(9) -0.0012(6) -0.0141(6) 0.0033(6)
F3C 0.0254(8) 0.0344(8) 0.0444(9) 0.0042(7) -0.0151(6) 0.0160(7)
Co1D 0.01169(14) 0.01074(13) 0.01052(13) 0.00029(9) 0.00020(9) 0.00447(11)
N1D 0.0151(9) 0.0139(9) 0.0123(8) 0.0007(6) 0.0012(6) 0.0069(7)
C2D 0.0190(11) 0.0167(11) 0.0150(9) 0.0052(8) 0.0026(8) 0.0094(9)
C3D 0.0183(11) 0.0198(11) 0.0148(9) 0.0028(8) -0.0003(8) 0.0101(9)
N4D 0.0145(9) 0.0146(9) 0.0136(8) 0.0011(6) -0.0010(6) 0.0064(7)
C5D 0.0155(10) 0.0187(11) 0.0164(9) -0.0026(8) -0.0035(8) 0.0071(9)
C6D 0.0166(10) 0.0168(10) 0.0144(9) -0.0030(8) -0.0033(8) 0.0073(9)
N7D 0.0153(9) 0.0142(9) 0.0107(7) -0.0004(6) 0.0001(6) 0.0063(7)
C8D 0.0169(10) 0.0169(10) 0.0148(9) -0.0012(8) 0.0026(8) 0.0095(9)
C9D 0.0173(10) 0.0167(10) 0.0141(9) 0.0000(8) 0.0035(8) 0.0077(9)
C10D 0.0151(10) 0.0156(10) 0.0159(9) 0.0003(8) 0.0005(8) 0.0063(9)
P1D 0.0136(3) 0.0112(3) 0.0139(2) 0.00061(19) -0.00044(19) 0.0043(2)
O1D 0.0139(7) 0.0129(7) 0.0151(7) -0.0014(5) -0.0007(5) 0.0031(6)
O1E 0.0199(8) 0.0122(7) 0.0215(7) 0.0029(6) 0.0004(6) 0.0054(6)
C11D 0.0193(11) 0.0192(11) 0.0168(10) 0.0000(8) -0.0041(8) 0.0088(9)
C12D 0.0210(12) 0.0262(13) 0.0284(12) -0.0022(10) -0.0071(9) 0.0096(10)
F1D 0.0203(8) 0.0703(12) 0.0295(8) -0.0023(8) 0.0010(6) 0.0164(8)
F1E 0.0247(8) 0.0222(8) 0.0828(13) 0.0002(8) -0.0139(8) 0.0004(7)
F1F 0.0326(8) 0.0496(10) 0.0391(8) -0.0068(7) -0.0181(7) 0.0251(8)
C20D 0.0192(11) 0.0206(11) 0.0184(10) 0.0008(8) 0.0004(8) 0.0130(9)
P2D 0.0152(3) 0.0144(3) 0.0181(2) -0.0015(2) 0.0019(2) 0.0066(2)
O2D 0.0228(8) 0.0173(8) 0.0161(7) 0.0027(6) 0.0056(6) 0.0111(7)
O2E 0.0163(8) 0.0240(9) 0.0304(9) -0.0064(7) 0.0031(7) 0.0043(7)
C21D 0.0230(12) 0.0197(11) 0.0238(11) -0.0062(9) -0.0030(9) 0.0114(10)
C22E 0.0301(14) 0.0294(14) 0.0392(14) -0.0117(11) -0.0031(11) 0.0190(12)
F2D 0.0785(13) 0.0619(12) 0.0449(10) 0.0005(8) -0.0065(9) 0.0590(11)
F2E 0.0322(9) 0.0538(11) 0.0758(12) -0.0240(9) 0.0061(8) 0.0264(8)
F2F 0.0570(11) 0.0339(9) 0.0725(12) -0.0286(9) -0.0161(9) 0.0290(9)
C30D 0.0140(10) 0.0120(10) 0.0165(9) -0.0006(8) 0.0002(8) 0.0042(8)
P3D 0.0125(3) 0.0120(3) 0.0137(2) 0.00091(19) 0.00098(19) 0.0057(2)
O3D 0.0207(8) 0.0124(7) 0.0143(7) 0.0004(5) -0.0029(6) 0.0056(6)
O3E 0.0191(8) 0.0271(9) 0.0209(7) 0.0009(6) 0.0011(6) 0.0157(7)
C31D 0.0173(10) 0.0156(10) 0.0184(10) 0.0022(8) 0.0024(8) 0.0095(9)
C32D 0.0198(11) 0.0169(11) 0.0266(11) 0.0059(9) 0.0058(9) 0.0075(9)
F3D 0.0345(8) 0.0183(7) 0.0343(8) -0.0054(6) -0.0011(6) 0.0052(6)
F3E 0.0334(8) 0.0219(7) 0.0502(9) 0.0120(6) 0.0071(7) 0.0194(7)
F3F 0.0259(7) 0.0237(7) 0.0403(8) 0.0153(6) 0.0153(6) 0.0090(6)
Co1G 0.01241(15) 0.01241(15) 0.0110(2) 0.000 0.000 0.00621(7)
N1G 0.0155(9) 0.0157(9) 0.0128(8) -0.0001(6) -0.0016(6) 0.0082(7)
C2G 0.0177(11) 0.0172(10) 0.0155(9) -0.0031(8) 0.0004(8) 0.0098(9)
C3G 0.0179(11) 0.0171(10) 0.0135(9) -0.0013(8) 0.0032(8) 0.0079(9)
C10G 0.0168(10) 0.0125(10) 0.0161(9) -0.0014(8) -0.0022(8) 0.0054(9)
P1G 0.0168(3) 0.0143(3) 0.0145(2) -0.00054(19) -0.0018(2) 0.0094(2)
O1G 0.0230(8) 0.0160(7) 0.0151(7) -0.0008(6) -0.0045(6) 0.0108(7)
O1H 0.0263(9) 0.0263(9) 0.0234(8) -0.0020(6) -0.0027(6) 0.0193(7)
C11G 0.0253(12) 0.0226(12) 0.0168(10) 0.0036(8) 0.0012(9) 0.0118(10)
C12G 0.0287(13) 0.0225(12) 0.0239(11) 0.0079(9) -0.0011(10) 0.0096(11)
F1G 0.0515(10) 0.0211(7) 0.0268(7) -0.0009(6) -0.0054(7) 0.0037(7)
F1H 0.0443(9) 0.0254(8) 0.0551(10) 0.0130(7) 0.0013(8) 0.0192(7)
F1I 0.0298(8) 0.0353(9) 0.0356(8) 0.0190(7) 0.0040(6) 0.0058(7)
Co1J 0.01336(15) 0.01336(15) 0.0104(2) 0.000 0.000 0.00668(7)
N1J 0.0277(11) 0.0317(11) 0.0137(8) 0.0046(7) 0.0023(7) 0.0215(9)
C2J 0.0462(17) 0.065(2) 0.0356(14) -0.0265(14) -0.0265(13) 0.0408(16)
C3J 0.0556(19) 0.0250(14) 0.0389(15) -0.0016(11) -0.0283(14) 0.0119(14)
C10J 0.0197(11) 0.0218(11) 0.0186(10) 0.0043(8) 0.0028(8) 0.0130(10)
P1J 0.0134(3) 0.0274(3) 0.0177(3) 0.0065(2) 0.0029(2) 0.0103(2)
O1J 0.0205(8) 0.0240(8) 0.0167(7) 0.0066(6) 0.0053(6) 0.0129(7)
O1K 0.0160(9) 0.0519(12) 0.0431(11) 0.0185(9) 0.0017(8) 0.0081(9)
C11J 0.0429(16) 0.0522(17) 0.0185(11) 0.0033(11) 0.0035(10) 0.0382(14)
C12J 0.061(2) 0.067(2) 0.0298(14) 0.0033(13) 0.0069(13) 0.0540(18)
F1J 0.0960(15) 0.0865(14) 0.0311(8) 0.0079(9) 0.0048(9) 0.0807(13)
F1K 0.0564(13) 0.1046(17) 0.0817(15) 0.0012(13) 0.0139(11) 0.0651(13)
F1L 0.1034(16) 0.0824(14) 0.0400(10) -0.0073(9) 0.0077(10) 0.0777(14)
Co2A 0.01334(14) 0.01379(14) 0.01029(13) -0.00021(10) 0.00021(10) 0.00632(11)
O1W 0.0162(8) 0.0281(9) 0.0127(7) 0.0018(6) -0.0016(6) 0.0033(7)
O2W 0.0204(8) 0.0315(9) 0.0143(7) -0.0032(6) -0.0004(6) 0.0161(7)
O3W 0.0306(9) 0.0194(8) 0.0139(7) 0.0015(6) 0.0035(6) 0.0146(7)
O4W 0.0323(9) 0.0174(8) 0.0144(7) 0.0025(6) 0.0034(6) 0.0116(7)
O5W 0.0183(8) 0.0187(8) 0.0126(7) 0.0008(6) -0.0018(6) 0.0037(6)
O6W 0.0259(9) 0.0370(10) 0.0141(7) -0.0059(6) -0.0032(6) 0.0222(8)
Co2G 0.01319(15) 0.01319(15) 0.0111(2) 0.000 0.000 0.00660(7)
O7W 0.0267(9) 0.0321(9) 0.0135(7) -0.0057(6) -0.0033(6) 0.0221(8)
O8W 0.0169(8) 0.0276(9) 0.0154(7) 0.0026(6) -0.0034(6) 0.0041(7)
O9W 0.0209(8) 0.0221(8) 0.0271(8) 0.0025(7) -0.0069(7) 0.0066(7)
O10W 0.0309(10) 0.0400(11) 0.0340(10) -0.0038(8) -0.0034(8) 0.0177(9)
O11W 0.0459(11) 0.0326(10) 0.0307(9) 0.0061(8) 0.0081(8) 0.0259(9)
O12W 0.0599(14) 0.0246(10) 0.0544(12) -0.0013(9) -0.0230(10) 0.0241(10)
O13W 0.0192(8) 0.0220(8) 0.0241(8) 0.0019(6) -0.0046(6) 0.0053(7)
O14W 0.0387(11) 0.0535(12) 0.0305(9) -0.0009(8) -0.0014(8) 0.0345(10)
O15W 0.0205(8) 0.0330(10) 0.0296(8) -0.0093(7) -0.0006(7) 0.0154(8)
O16W 0.0218(9) 0.0226(9) 0.0452(10) 0.0066(8) -0.0099(8) 0.0055(7)
O17W 0.0492(12) 0.0272(10) 0.0316(9) 0.0052(7) -0.0074(8) 0.0195(9)
O18W 0.0432(11) 0.0287(10) 0.0338(10) -0.0015(8) 0.0092(8) 0.0186(9)
O19W 0.0301(11) 0.0378(12) 0.0753(15) 0.0267(11) -0.0200(10) 0.0038(9)
O20W 0.0351(10) 0.0297(9) 0.0293(9) -0.0096(7) -0.0109(7) 0.0214(8)
O21W 0.0433(12) 0.0538(13) 0.0326(10) -0.0076(9) -0.0057(8) 0.0313(10)
O22W 0.0308(10) 0.0314(10) 0.0466(11) -0.0069(8) -0.0119(9) 0.0108(9)
O23W 0.0391(11) 0.0328(10) 0.0305(9) 0.0058(8) -0.0031(8) 0.0179(9)
O24W 0.0243(9) 0.0219(8) 0.0280(8) -0.0059(7) -0.0025(7) 0.0136(7)
O25W 0.0208(8) 0.0189(8) 0.0290(8) 0.0031(6) 0.0060(7) 0.0081(7)
O26W 0.0224(9) 0.0229(9) 0.0335(9) 0.0059(7) 0.0057(7) 0.0098(7)
O27W 0.0219(8) 0.0209(8) 0.0279(8) 0.0013(7) 0.0073(7) 0.0081(7)

loop_
_atom_type_symbol
_atom_type_description
_atom_type_scat_dispersion_real
_atom_type_scat_dispersion_imag
_atom_type_scat_source
C C 0.0033 0.0016 'International Tables Vol C Tables 4.2.6.8 and 6.1.1.4'
H H 0.0000 0.0000 'International Tables Vol C Tables 4.2.6.8 and 6.1.1.4'
Co Co 0.3494 0.9721 'International Tables Vol C Tables 4.2.6.8 and 6.1.1.4'
F F 0.0171 0.0103 'International Tables Vol C Tables 4.2.6.8 and 6.1.1.4'
N N 0.0061 0.0033 'International Tables Vol C Tables 4.2.6.8 and 6.1.1.4'
O O 0.0106 0.0060 'International Tables Vol C Tables 4.2.6.8 and 6.1.1.4'
P P 0.1023 0.0942 'International Tables Vol C Tables 4.2.6.8 and 6.1.1.4'

loop_
_geom_angle_atom_site_label_1
_geom_angle_atom_site_label_2
_geom_angle_atom_site_label_3
_geom_angle
_geom_angle_site_symmetry_1
_geom_angle_site_symmetry_3
_geom_angle_publ_flag
O3A Co1A O1A 92.18(6) . . ?
O3A Co1A O2A 88.39(6) . . ?
O1A Co1A O2A 87.26(6) . . ?
O3A Co1A N1A 112.58(6) . . ?
O1A Co1A N1A 83.01(6) . . ?
O2A Co1A N1A 157.10(6) . . ?
O3A Co1A N4A 156.51(6) . . ?
O1A Co1A N4A 108.81(6) . . ?
O2A Co1A N4A 82.38(6) . . ?
N1A Co1A N4A 81.23(7) . . ?
O3A Co1A N7A 82.18(6) . . ?
O1A Co1A N7A 159.59(6) . . ?
O2A Co1A N7A 112.03(6) . . ?
N1A Co1A N7A 81.14(6) . . ?
N4A Co1A N7A 81.37(6) . . ?
C10A N1A C2A 110.39(16) . . ?
C10A N1A C9A 111.74(16) . . ?
C2A N1A C9A 111.25(15) . . ?
C10A N1A Co1A 107.73(12) . . ?
C2A N1A Co1A 104.30(12) . . ?
C9A N1A Co1A 111.13(12) . . ?
N1A C2A C3A 111.57(17) . . ?
N1A C2A H2A 109.3 . . ?
C3A C2A H2A 109.3 . . ?
N1A C2A H2B 109.3 . . ?
C3A C2A H2B 109.3 . . ?
H2A C2A H2B 108.0 . . ?
N4A C3A C2A 111.09(16) . . ?
N4A C3A H3A 109.4 . . ?
C2A C3A H3A 109.4 . . ?
N4A C3A H3B 109.4 . . ?
C2A C3A H3B 109.4 . . ?
H3A C3A H3B 108.0 . . ?
C20A N4A C5A 110.16(16) . . ?
C20A N4A C3A 111.45(16) . . ?
C5A N4A C3A 112.05(16) . . ?
C20A N4A Co1A 109.41(11) . . ?
C5A N4A Co1A 102.96(12) . . ?
C3A N4A Co1A 110.47(12) . . ?
N4A C5A C6A 111.58(17) . . ?
N4A C5A H5A 109.3 . . ?
C6A C5A H5A 109.3 . . ?
N4A C5A H5B 109.3 . . ?
C6A C5A H5B 109.3 . . ?
H5A C5A H5B 108.0 . . ?
N7A C6A C5A 110.55(16) . . ?
N7A C6A H6A 109.5 . . ?
C5A C6A H6A 109.5 . . ?
N7A C6A H6B 109.5 . . ?
C5A C6A H6B 109.5 . . ?
H6A C6A H6B 108.1 . . ?
C8A N7A C30A 109.51(16) . . ?
C8A N7A C6A 112.67(16) . . ?
C30A N7A C6A 111.58(16) . . ?
C8A N7A Co1A 103.34(12) . . ?
C30A N7A Co1A 109.60(12) . . ?
C6A N7A Co1A 109.82(12) . . ?
N7A C8A C9A 112.33(17) . . ?
N7A C8A H8A 109.1 . . ?
C9A C8A H8A 109.1 . . ?
N7A C8A H8B 109.1 . . ?
C9A C8A H8B 109.1 . . ?
H8A C8A H8B 107.9 . . ?
N1A C9A C8A 110.60(16) . . ?
N1A C9A H9A 109.5 . . ?
C8A C9A H9A 109.5 . . ?
N1A C9A H9B 109.5 . . ?
C8A C9A H9B 109.5 . . ?
H9A C9A H9B 108.1 . . ?
N1A C10A P1A 109.34(13) . . ?
N1A C10A H10A 109.8 . . ?
P1A C10A H10A 109.8 . . ?
N1A C10A H10B 109.8 . . ?
P1A C10A H10B 109.8 . . ?
H10A C10A H10B 108.3 . . ?
O1B P1A O1A 116.95(9) . . ?
O1B P1A C11A 111.71(9) . . ?
O1A P1A C11A 105.63(9) . . ?
O1B P1A C10A 110.72(9) . . ?
O1A P1A C10A 105.15(9) . . ?
C11A P1A C10A 105.90(10) . . ?
P1A O1A Co1A 117.79(8) . . ?
C12A C11A P1A 115.95(15) . . ?
C12A C11A H11A 108.3 . . ?
P1A C11A H11A 108.3 . . ?
C12A C11A H11B 108.3 . . ?
P1A C11A H11B 108.3 . . ?
H11A C11A H11B 107.4 . . ?
F1B C12A F1C 106.61(18) . . ?
F1B C12A F1A 106.7(2) . . ?
F1C C12A F1A 105.77(19) . . ?
F1B C12A C11A 113.3(2) . . ?
F1C C12A C11A 112.06(19) . . ?
F1A C12A C11A 111.90(18) . . ?
N4A C20A P2A 109.35(13) . . ?
N4A C20A H20A 109.8 . . ?
P2A C20A H20A 109.8 . . ?
N4A C20A H20B 109.8 . . ?
P2A C20A H20B 109.8 . . ?
H20A C20A H20B 108.3 . . ?
O2B P2A O2A 115.35(9) . . ?
O2B P2A C21A 109.91(10) . . ?
O2A P2A C21A 107.29(9) . . ?
O2B P2A C20A 112.71(10) . . ?
O2A P2A C20A 105.59(9) . . ?
C21A P2A C20A 105.36(10) . . ?
P2A O2A Co1A 118.22(8) . . ?
C22A C21A P2A 115.00(16) . . ?
C22A C21A H21A 108.5 . . ?
P2A C21A H21A 108.5 . . ?
C22A C21A H21B 108.5 . . ?
P2A C21A H21B 108.5 . . ?
H21A C21A H21B 107.5 . . ?
F2B C22A F2C 106.09(18) . . ?
F2B C22A F2A 106.5(2) . . ?
F2C C22A F2A 106.07(19) . . ?
F2B C22A C21A 113.0(2) . . ?
F2C C22A C21A 112.4(2) . . ?
F2A C22A C21A 112.20(18) . . ?
N7A C30A P3A 109.36(13) . . ?
N7A C30A H30A 109.8 . . ?
P3A C30A H30A 109.8 . . ?
N7A C30A H30B 109.8 . . ?
P3A C30A H30B 109.8 . . ?
H30A C30A H30B 108.2 . . ?
O3B P3A O3A 115.51(9) . . ?
O3B P3A C31A 110.07(9) . . ?
O3A P3A C31A 106.98(9) . . ?
O3B P3A C30A 113.21(9) . . ?
O3A P3A C30A 104.78(9) . . ?
C31A P3A C30A 105.61(10) . . ?
P3A O3A Co1A 120.06(8) . . ?
C32A C31A P3A 115.25(15) . . ?
C32A C31A H31A 108.5 . . ?
P3A C31A H31A 108.5 . . ?
C32A C31A H31B 108.5 . . ?
P3A C31A H31B 108.5 . . ?
H31A C31A H31B 107.5 . . ?
F3B C32A F3C 106.46(18) . . ?
F3B C32A F3A 106.25(19) . . ?
F3C C32A F3A 106.02(18) . . ?
F3B C32A C31A 113.12(19) . . ?
F3C C32A C31A 111.68(19) . . ?
F3A C32A C31A 112.80(18) . . ?
O3D Co1D O1D 91.60(6) . . ?
O3D Co1D O2D 88.72(6) . . ?
O1D Co1D O2D 89.20(6) . . ?
O3D Co1D N1D 112.68(6) . . ?
O1D Co1D N1D 83.04(6) . . ?
O2D Co1D N1D 157.32(6) . . ?
O3D Co1D N4D 156.94(6) . . ?
O1D Co1D N4D 109.11(6) . . ?
O2D Co1D N4D 81.75(6) . . ?
N1D Co1D N4D 80.75(6) . . ?
O3D Co1D N7D 82.21(6) . . ?
O1D Co1D N7D 159.60(6) . . ?
O2D Co1D N7D 109.97(6) . . ?
N1D Co1D N7D 81.50(6) . . ?
N4D Co1D N7D 81.42(6) . . ?
C10D N1D C2D 109.84(16) . . ?
C10D N1D C9D 111.78(16) . . ?
C2D N1D C9D 111.24(15) . . ?
C10D N1D Co1D 108.17(12) . . ?
C2D N1D Co1D 104.86(12) . . ?
C9D N1D Co1D 110.70(12) . . ?
N1D C2D C3D 111.57(17) . . ?
N1D C2D H2D 109.3 . . ?
C3D C2D H2D 109.3 . . ?
N1D C2D H2E 109.3 . . ?
C3D C2D H2E 109.3 . . ?
H2D C2D H2E 108.0 . . ?
N4D C3D C2D 110.52(16) . . ?
N4D C3D H3D 109.5 . . ?
C2D C3D H3D 109.5 . . ?
N4D C3D H3E 109.5 . . ?
C2D C3D H3E 109.5 . . ?
H3D C3D H3E 108.1 . . ?
C20D N4D C5D 110.75(16) . . ?
C20D N4D C3D 111.21(16) . . ?
C5D N4D C3D 111.96(16) . . ?
C20D N4D Co1D 108.88(12) . . ?
C5D N4D Co1D 102.71(12) . . ?
C3D N4D Co1D 110.99(12) . . ?
N4D C5D C6D 111.60(17) . . ?
N4D C5D H5D 109.3 . . ?
C6D C5D H5D 109.3 . . ?
N4D C5D H5E 109.3 . . ?
C6D C5D H5E 109.3 . . ?
H5D C5D H5E 108.0 . . ?
N7D C6D C5D 110.96(16) . . ?
N7D C6D H6D 109.4 . . ?
C5D C6D H6D 109.4 . . ?
N7D C6D H6E 109.4 . . ?
C5D C6D H6E 109.4 . . ?
H6D C6D H6E 108.0 . . ?
C30D N7D C8D 109.63(16) . . ?
C30D N7D C6D 111.55(16) . . ?
C8D N7D C6D 112.72(15) . . ?
C30D N7D Co1D 109.56(11) . . ?
C8D N7D Co1D 103.36(12) . . ?
C6D N7D Co1D 109.70(12) . . ?
N7D C8D C9D 112.34(16) . . ?
N7D C8D H8D 109.1 . . ?
C9D C8D H8D 109.1 . . ?
N7D C8D H8E 109.1 . . ?
C9D C8D H8E 109.1 . . ?
H8D C8D H8E 107.9 . . ?
N1D C9D C8D 111.23(16) . . ?
N1D C9D H9D 109.4 . . ?
C8D C9D H9D 109.4 . . ?
N1D C9D H9E 109.4 . . ?
C8D C9D H9E 109.4 . . ?
H9D C9D H9E 108.0 . . ?
N1D C10D P1D 109.05(13) . . ?
N1D C10D H10D 109.9 . . ?
P1D C10D H10D 109.9 . . ?
N1D C10D H10E 109.9 . . ?
P1D C10D H10E 109.9 . . ?
H10D C10D H10E 108.3 . . ?
O1E P1D O1D 116.48(9) . . ?
O1E P1D C11D 111.04(9) . . ?
O1D P1D C11D 106.09(9) . . ?
O1E P1D C10D 111.43(9) . . ?
O1D P1D C10D 105.32(9) . . ?
C11D P1D C10D 105.75(10) . . ?
P1D O1D Co1D 117.78(8) . . ?
C12D C11D P1D 115.48(15) . . ?
C12D C11D H11D 108.4 . . ?
P1D C11D H11D 108.4 . . ?
C12D C11D H11E 108.4 . . ?
P1D C11D H11E 108.4 . . ?
H11D C11D H11E 107.5 . . ?
F1E C12D F1F 105.97(19) . . ?
F1E C12D F1D 107.1(2) . . ?
F1F C12D F1D 105.63(19) . . ?
F1E C12D C11D 113.2(2) . . ?
F1F C12D C11D 112.0(2) . . ?
F1D C12D C11D 112.41(19) . . ?
N4D C20D P2D 109.94(14) . . ?
N4D C20D H20D 109.7 . . ?
P2D C20D H20D 109.7 . . ?
N4D C20D H20E 109.7 . . ?
P2D C20D H20E 109.7 . . ?
H20D C20D H20E 108.2 . . ?
O2E P2D O2D 116.05(9) . . ?
O2E P2D C21D 110.67(10) . . ?
O2D P2D C21D 106.30(10) . . ?
O2E P2D C20D 112.28(10) . . ?
O2D P2D C20D 105.33(9) . . ?
C21D P2D C20D 105.47(10) . . ?
P2D O2D Co1D 117.66(8) . . ?
C22E C21D P2D 115.31(16) . . ?
C22E C21D H21D 108.4 . . ?
P2D C21D H21D 108.4 . . ?
C22E C21D H21E 108.4 . . ?
P2D C21D H21E 108.4 . . ?
H21D C21D H21E 107.5 . . ?
F2E C22E F2F 106.2(2) . . ?
F2E C22E F2D 106.4(2) . . ?
F2F C22E F2D 106.0(2) . . ?
F2E C22E C21D 113.2(2) . . ?
F2F C22E C21D 112.3(2) . . ?
F2D C22E C21D 112.2(2) . . ?
N7D C30D P3D 109.25(13) . . ?
N7D C30D H30D 109.8 . . ?
P3D C30D H30D 109.8 . . ?
N7D C30D H30E 109.8 . . ?
P3D C30D H30E 109.8 . . ?
H30D C30D H30E 108.3 . . ?
O3E P3D O3D 115.26(9) . . ?
O3E P3D C31D 110.21(9) . . ?
O3D P3D C31D 107.15(9) . . ?
O3E P3D C30D 112.93(9) . . ?
O3D P3D C30D 104.54(9) . . ?
C31D P3D C30D 106.15(10) . . ?
P3D O3D Co1D 119.90(8) . . ?
C32D C31D P3D 115.15(15) . . ?
C32D C31D H31D 108.5 . . ?
P3D C31D H31D 108.5 . . ?
C32D C31D H31E 108.5 . . ?
P3D C31D H31E 108.5 . . ?
H31D C31D H31E 107.5 . . ?
F3E C32D F3F 106.37(17) . . ?
F3E C32D F3D 106.53(18) . . ?
F3F C32D F3D 105.95(18) . . ?
F3E C32D C31D 113.36(19) . . ?
F3F C32D C31D 111.58(18) . . ?
F3D C32D C31D 112.54(18) . . ?
O1G Co1G O1G 87.42(6) 3_665 2_655 ?
O1G Co1G O1G 87.42(6) 3_665 . ?
O1G Co1G O1G 87.42(6) 2_655 . ?
O1G Co1G N1G 83.13(6) 3_665 3_665 ?
O1G Co1G N1G 114.24(6) 2_655 3_665 ?
O1G Co1G N1G 155.79(6) . 3_665 ?
O1G Co1G N1G 155.79(6) 3_665 2_655 ?
O1G Co1G N1G 83.13(6) 2_655 2_655 ?
O1G Co1G N1G 114.24(6) . 2_655 ?
N1G Co1G N1G 80.57(7) 3_665 2_655 ?
O1G Co1G N1G 114.24(6) 3_665 . ?
O1G Co1G N1G 155.79(6) 2_655 . ?
O1G Co1G N1G 83.13(6) . . ?
N1G Co1G N1G 80.57(7) 3_665 . ?
N1G Co1G N1G 80.57(7) 2_655 . ?
C10G N1G C2G 109.96(16) . . ?
C10G N1G C3G 111.30(16) . 3_665 ?
C2G N1G C3G 111.81(15) . 3_665 ?
C10G N1G Co1G 108.89(12) . . ?
C2G N1G Co1G 103.89(12) . . ?
C3G N1G Co1G 110.72(12) 3_665 . ?
N1G C2G C3G 111.58(17) . . ?
N1G C2G H2G 109.3 . . ?
C3G C2G H2G 109.3 . . ?
N1G C2G H2H 109.3 . . ?
C3G C2G H2H 109.3 . . ?
H2G C2G H2H 108.0 . . ?
N1G C3G C2G 111.05(16) 2_655 . ?
N1G C3G H3G 109.4 2_655 . ?
C2G C3G H3G 109.4 . . ?
N1G C3G H3H 109.4 2_655 . ?
C2G C3G H3H 109.4 . . ?
H3G C3G H3H 108.0 . . ?
N1G C10G P1G 109.25(13) . . ?
N1G C10G H10G 109.8 . . ?
P1G C10G H10G 109.8 . . ?
N1G C10G H10H 109.8 . . ?
P1G C10G H10H 109.8 . . ?
H10G C10G H10H 108.3 . . ?
O1H P1G O1G 116.13(9) . . ?
O1H P1G C11G 111.02(10) . . ?
O1G P1G C11G 106.48(9) . . ?
O1H P1G C10G 111.62(9) . . ?
O1G P1G C10G 105.58(9) . . ?
C11G P1G C10G 105.27(10) . . ?
P1G O1G Co1G 118.65(8) . . ?
C12G C11G P1G 115.20(16) . . ?
C12G C11G H11G 108.5 . . ?
P1G C11G H11G 108.5 . . ?
C12G C11G H11H 108.5 . . ?
P1G C11G H11H 108.5 . . ?
H11G C11G H11H 107.5 . . ?
F1H C12G F1I 106.05(18) . . ?
F1H C12G F1G 106.6(2) . . ?
F1I C12G F1G 105.58(19) . . ?
F1H C12G C11G 113.2(2) . . ?
F1I C12G C11G 112.3(2) . . ?
F1G C12G C11G 112.62(18) . . ?
O1J Co1J O1J 90.47(6) 2_655 3_665 ?
O1J Co1J O1J 90.47(6) 2_655 . ?
O1J Co1J O1J 90.47(6) 3_665 . ?
O1J Co1J N1J 83.18(6) 2_655 2_655 ?
O1J Co1J N1J 160.12(7) 3_665 2_655 ?
O1J Co1J N1J 108.34(7) . 2_655 ?
O1J Co1J N1J 108.34(7) 2_655 3_665 ?
O1J Co1J N1J 83.18(6) 3_665 3_665 ?
O1J Co1J N1J 160.12(7) . 3_665 ?
N1J Co1J N1J 81.01(7) 2_655 3_665 ?
O1J Co1J N1J 160.12(7) 2_655 . ?
O1J Co1J N1J 108.34(7) 3_665 . ?
O1J Co1J N1J 83.18(6) . . ?
N1J Co1J N1J 81.01(7) 2_655 . ?
N1J Co1J N1J 81.01(7) 3_665 . ?
C3J N1J C10J 112.51(19) 3_665 . ?
C3J N1J C2J 110.9(2) 3_665 . ?
C10J N1J C2J 110.13(19) . . ?
C3J N1J Co1J 111.38(15) 3_665 . ?
C10J N1J Co1J 108.19(12) . . ?
C2J N1J Co1J 103.35(14) . . ?
C3J C2J N1J 114.1(2) . . ?
C3J C2J H2J 108.7 . . ?
N1J C2J H2J 108.7 . . ?
C3J C2J H2K 108.7 . . ?
N1J C2J H2K 108.7 . . ?
H2J C2J H2K 107.6 . . ?
N1J C3J C2J 112.2(2) 2_655 . ?
N1J C3J H3J 109.2 2_655 . ?
C2J C3J H3J 109.2 . . ?
N1J C3J H3K 109.2 2_655 . ?
C2J C3J H3K 109.2 . . ?
H3J C3J H3K 107.9 . . ?
N1J C10J P1J 109.04(14) . . ?
N1J C10J H10J 109.9 . . ?
P1J C10J H10J 109.9 . . ?
N1J C10J H10K 109.9 . . ?
P1J C10J H10K 109.9 . . ?
H10J C10J H10K 108.3 . . ?
O1K P1J O1J 116.55(11) . . ?
O1K P1J C11J 110.95(12) . . ?
O1J P1J C11J 105.83(10) . . ?
O1K P1J C10J 110.87(10) . . ?
O1J P1J C10J 105.95(9) . . ?
C11J P1J C10J 106.02(11) . . ?
P1J O1J Co1J 117.14(8) . . ?
C12J C11J P1J 115.48(19) . . ?
C12J C11J H11J 108.4 . . ?
P1J C11J H11J 108.4 . . ?
C12J C11J H11K 108.4 . . ?
P1J C11J H11K 108.4 . . ?
H11J C11J H11K 107.5 . . ?
F1L C12J F1K 106.3(2) . . ?
F1L C12J F1J 105.7(3) . . ?
F1K C12J F1J 107.4(2) . . ?
F1L C12J C11J 112.2(2) . . ?
F1K C12J C11J 113.2(3) . . ?
F1J C12J C11J 111.6(2) . . ?
O6W Co2A O2W 176.07(6) . . ?
O6W Co2A O3W 91.07(6) . . ?
O2W Co2A O3W 92.84(6) . . ?
O6W Co2A O1W 92.23(6) . . ?
O2W Co2A O1W 87.49(6) . . ?
O3W Co2A O1W 88.98(6) . . ?
O6W Co2A O5W 92.82(6) . . ?
O2W Co2A O5W 87.67(6) . . ?
O3W Co2A O5W 88.04(6) . . ?
O1W Co2A O5W 174.18(6) . . ?
O6W Co2A O4W 86.69(6) . . ?
O2W Co2A O4W 89.43(6) . . ?
O3W Co2A O4W 176.13(6) . . ?
O1W Co2A O4W 94.25(6) . . ?
O5W Co2A O4W 88.93(6) . . ?
Co2A O1W H1W 122.2 . . ?
Co2A O1W H1V 127.9 . . ?
H1W O1W H1V 109.8 . . ?
Co2A O2W H2W 118.7 . . ?
Co2A O2W H2V 125.1 . . ?
H2W O2W H2V 109.5 . . ?
Co2A O3W H3W 118.7 . . ?
Co2A O3W H3V 120.7 . . ?
H3W O3W H3V 115.4 . . ?
Co2A O4W H4W 119.6 . . ?
Co2A O4W H4V 127.9 . . ?
H4W O4W H4V 110.0 . . ?
Co2A O5W H5W 123.3 . . ?
Co2A O5W H5V 120.7 . . ?
H5W O5W H5V 111.9 . . ?
Co2A O6W H6W 122.7 . . ?
Co2A O6W H6V 127.5 . . ?
H6W O6W H6V 107.4 . . ?
O7W Co2G O7W 87.54(6) 3_665 2_655 ?
O7W Co2G O7W 87.54(6) 3_665 . ?
O7W Co2G O7W 87.54(6) 2_655 . ?
O7W Co2G O8W 91.31(6) 3_665 2_655 ?
O7W Co2G O8W 93.70(6) 2_655 2_655 ?
O7W Co2G O8W 178.28(6) . 2_655 ?
O7W Co2G O8W 93.70(6) 3_665 3_665 ?
O7W Co2G O8W 178.27(6) 2_655 3_665 ?
O7W Co2G O8W 91.32(6) . 3_665 ?
O8W Co2G O8W 87.47(6) 2_655 3_665 ?
O7W Co2G O8W 178.27(6) 3_665 . ?
O7W Co2G O8W 91.31(6) 2_655 . ?
O7W Co2G O8W 93.70(6) . . ?
O8W Co2G O8W 87.47(6) 2_655 . ?
O8W Co2G O8W 87.47(6) 3_665 . ?
Co2G O7W H7W 123.1 . . ?
Co2G O7W H7V 132.3 . . ?
H7W O7W H7V 102.8 . . ?
Co2G O8W H8W 124.9 . . ?
Co2G O8W H8V 131.4 . . ?
H8W O8W H8V 100.8 . . ?
H9W O9W H9V 107.3 . . ?
H10W O10W H10V 114.9 . . ?
H11W O11W H11V 98.5 . . ?
H12W O12W H12V 102.2 . . ?
H13W O13W H13V 100.9 . . ?
H14W O14W H14V 103.8 . . ?
H15W O15W H15V 104.1 . . ?
H16W O16W H16V 107.0 . . ?
H17W O17W H17V 107.3 . . ?
H18W O18W H18V 99.6 . . ?
H19W O19W H19V 96.2 . . ?
H20W O20W H20V 104.8 . . ?
H21W O21W H21V 106.7 . . ?
H22W O22W H22V 108.8 . . ?
H23W O23W H23V 102.7 . . ?
H24W O24W H24V 100.9 . . ?
H25W O25W H25V 106.9 . . ?
H26W O26W H26V 104.9 . . ?
H27W O27W H27V 103.8 . . ?
O1X C1X H1X1 108.4 . . ?
O1X C1X H1X2 108.5 . . ?
H1X1 C1X H1X2 110.3 . . ?
O1X C1X H1X3 109.0 . . ?
H1X1 C1X H1X3 110.4 . . ?
H1X2 C1X H1X3 110.3 . . ?
O1Y C1X H1Y1 110.3 . . ?
O1Y C1X H1Y2 109.4 . . ?
H1Y1 C1X H1Y2 109.5 . . ?
O1Y C1X H1Y3 108.7 . . ?
H1Y1 C1X H1Y3 109.5 . . ?
H1Y2 C1X H1Y3 109.5 . . ?
C1X O1X H1XO 136.1 . . ?
C1X O1Y H1YO 135.2 . . ?

loop_
_geom_bond_atom_site_label_1
_geom_bond_atom_site_label_2
_geom_bond_distance
_geom_bond_site_symmetry_2
_geom_bond_publ_flag
Co1A O3A 2.0720(14) . ?
Co1A O1A 2.0811(14) . ?
Co1A O2A 2.0998(14) . ?
Co1A N1A 2.1680(17) . ?
Co1A N4A 2.1711(16) . ?
Co1A N7A 2.1892(17) . ?
N1A C10A 1.481(3) . ?
N1A C2A 1.486(3) . ?
N1A C9A 1.492(3) . ?
C2A C3A 1.518(3) . ?
C2A H2A 0.9900 . ?
C2A H2B 0.9900 . ?
C3A N4A 1.489(3) . ?
C3A H3A 0.9900 . ?
C3A H3B 0.9900 . ?
N4A C20A 1.481(3) . ?
N4A C5A 1.487(3) . ?
C5A C6A 1.528(3) . ?
C5A H5A 0.9900 . ?
C5A H5B 0.9900 . ?
C6A N7A 1.493(2) . ?
C6A H6A 0.9900 . ?
C6A H6B 0.9900 . ?
N7A C8A 1.483(3) . ?
N7A C30A 1.483(3) . ?
C8A C9A 1.530(3) . ?
C8A H8A 0.9900 . ?
C8A H8B 0.9900 . ?
C9A H9A 0.9900 . ?
C9A H9B 0.9900 . ?
C10A P1A 1.838(2) . ?
C10A H10A 0.9900 . ?
C10A H10B 0.9900 . ?
P1A O1B 1.5015(15) . ?
P1A O1A 1.5232(15) . ?
P1A C11A 1.816(2) . ?
C11A C12A 1.489(3) . ?
C11A H11A 0.9900 . ?
C11A H11B 0.9900 . ?
C12A F1B 1.333(3) . ?
C12A F1C 1.338(3) . ?
C12A F1A 1.354(3) . ?
C20A P2A 1.840(2) . ?
C20A H20A 0.9900 . ?
C20A H20B 0.9900 . ?
P2A O2B 1.4953(16) . ?
P2A O2A 1.5177(15) . ?
P2A C21A 1.820(2) . ?
C21A C22A 1.492(3) . ?
C21A H21A 0.9900 . ?
C21A H21B 0.9900 . ?
C22A F2B 1.337(3) . ?
C22A F2C 1.341(3) . ?
C22A F2A 1.350(3) . ?
C30A P3A 1.839(2) . ?
C30A H30A 0.9900 . ?
C30A H30B 0.9900 . ?
P3A O3B 1.4977(15) . ?
P3A O3A 1.5210(15) . ?
P3A C31A 1.813(2) . ?
C31A C32A 1.488(3) . ?
C31A H31A 0.9900 . ?
C31A H31B 0.9900 . ?
C32A F3B 1.341(3) . ?
C32A F3C 1.346(2) . ?
C32A F3A 1.348(3) . ?
Co1D O3D 2.0750(14) . ?
Co1D O1D 2.0919(14) . ?
Co1D O2D 2.0978(15) . ?
Co1D N1D 2.1683(17) . ?
Co1D N4D 2.1778(17) . ?
Co1D N7D 2.1842(17) . ?
N1D C10D 1.483(3) . ?
N1D C2D 1.483(3) . ?
N1D C9D 1.494(3) . ?
C2D C3D 1.521(3) . ?
C2D H2D 0.9900 . ?
C2D H2E 0.9900 . ?
C3D N4D 1.488(3) . ?
C3D H3D 0.9900 . ?
C3D H3E 0.9900 . ?
N4D C20D 1.477(3) . ?
N4D C5D 1.484(3) . ?
C5D C6D 1.527(3) . ?
C5D H5D 0.9900 . ?
C5D H5E 0.9900 . ?
C6D N7D 1.492(2) . ?
C6D H6D 0.9900 . ?
C6D H6E 0.9900 . ?
N7D C30D 1.481(2) . ?
N7D C8D 1.490(3) . ?
C8D C9D 1.527(3) . ?
C8D H8D 0.9900 . ?
C8D H8E 0.9900 . ?
C9D H9D 0.9900 . ?
C9D H9E 0.9900 . ?
C10D P1D 1.838(2) . ?
C10D H10D 0.9900 . ?
C10D H10E 0.9900 . ?
P1D O1E 1.5021(15) . ?
P1D O1D 1.5224(15) . ?
P1D C11D 1.818(2) . ?
C11D C12D 1.491(3) . ?
C11D H11D 0.9900 . ?
C11D H11E 0.9900 . ?
C12D F1E 1.335(3) . ?
C12D F1F 1.341(3) . ?
C12D F1D 1.346(3) . ?
C20D P2D 1.843(2) . ?
C20D H20D 0.9900 . ?
C20D H20E 0.9900 . ?
P2D O2E 1.4941(16) . ?
P2D O2D 1.5224(16) . ?
P2D C21D 1.816(2) . ?
C21D C22E 1.490(3) . ?
C21D H21D 0.9900 . ?
C21D H21E 0.9900 . ?
C22E F2E 1.326(3) . ?
C22E F2F 1.336(3) . ?
C22E F2D 1.350(3) . ?
C30D P3D 1.837(2) . ?
C30D H30D 0.9900 . ?
C30D H30E 0.9900 . ?
P3D O3E 1.4969(15) . ?
P3D O3D 1.5252(15) . ?
P3D C31D 1.812(2) . ?
C31D C32D 1.493(3) . ?
C31D H31D 0.9900 . ?
C31D H31E 0.9900 . ?
C32D F3E 1.341(3) . ?
C32D F3F 1.344(2) . ?
C32D F3D 1.350(3) . ?
Co1G O1G 2.0838(14) 3_665 ?
Co1G O1G 2.0838(14) 2_655 ?
Co1G O1G 2.0838(14) . ?
Co1G N1G 2.1872(17) 3_665 ?
Co1G N1G 2.1872(17) 2_655 ?
Co1G N1G 2.1872(17) . ?
N1G C10G 1.484(3) . ?
N1G C2G 1.486(3) . ?
N1G C3G 1.489(2) 3_665 ?
C2G C3G 1.522(3) . ?
C2G H2G 0.9900 . ?
C2G H2H 0.9900 . ?
C3G H3G 0.9900 . ?
C3G H3H 0.9900 . ?
C10G P1G 1.833(2) . ?
C10G H10G 0.9900 . ?
C10G H10H 0.9900 . ?
P1G O1H 1.4961(16) . ?
P1G O1G 1.5180(15) . ?
P1G C11G 1.820(2) . ?
C11G C12G 1.486(3) . ?
C11G H11G 0.9900 . ?
C11G H11H 0.9900 . ?
C12G F1H 1.340(3) . ?
C12G F1I 1.344(3) . ?
C12G F1G 1.350(3) . ?
Co1J O1J 2.0983(14) 2_655 ?
Co1J O1J 2.0983(15) 3_665 ?
Co1J O1J 2.0983(14) . ?
Co1J N1J 2.1701(18) 2_655 ?
Co1J N1J 2.1701(18) 3_665 ?
Co1J N1J 2.1701(18) . ?
N1J C3J 1.466(3) 3_665 ?
N1J C10J 1.479(3) . ?
N1J C2J 1.514(3) . ?
C2J C3J 1.470(4) . ?
C2J H2J 0.9900 . ?
C2J H2K 0.9900 . ?
C3J H3J 0.9900 . ?
C3J H3K 0.9900 . ?
C10J P1J 1.830(2) . ?
C10J H10J 0.9900 . ?
C10J H10K 0.9900 . ?
P1J O1K 1.4916(18) . ?
P1J O1J 1.5201(16) . ?
P1J C11J 1.815(3) . ?
C11J C12J 1.493(3) . ?
C11J H11J 0.9900 . ?
C11J H11K 0.9900 . ?
C12J F1L 1.330(4) . ?
C12J F1K 1.333(4) . ?
C12J F1J 1.349(3) . ?
Co2A O6W 2.0501(15) . ?
Co2A O2W 2.0777(15) . ?
Co2A O3W 2.0840(15) . ?
Co2A O1W 2.0879(15) . ?
Co2A O5W 2.0928(14) . ?
Co2A O4W 2.0968(15) . ?
O1W H1W 0.7955 . ?
O1W H1V 0.8499 . ?
O2W H2W 0.8585 . ?
O2W H2V 0.8132 . ?
O3W H3W 0.8946 . ?
O3W H3V 0.8281 . ?
O4W H4W 0.8596 . ?
O4W H4V 0.8496 . ?
O5W H5W 0.9068 . ?
O5W H5V 0.8623 . ?
O6W H6W 0.8297 . ?
O6W H6V 0.8213 . ?
Co2G O7W 2.0859(14) 3_665 ?
Co2G O7W 2.0859(14) 2_655 ?
Co2G O7W 2.0860(14) . ?
Co2G O8W 2.0949(15) 2_655 ?
Co2G O8W 2.0949(15) 3_665 ?
Co2G O8W 2.0950(15) . ?
O7W H7W 0.8300 . ?
O7W H7V 0.9320 . ?
O8W H8W 0.8327 . ?
O8W H8V 0.9261 . ?
O9W H9W 0.7939 . ?
O9W H9V 0.8139 . ?
O10W H10W 0.9682 . ?
O10W H10V 0.9117 . ?
O11W H11W 0.8676 . ?
O11W H11V 0.9121 . ?
O12W H12W 0.7693 . ?
O12W H12V 0.7540 . ?
O13W H13W 0.9029 . ?
O13W H13V 0.8967 . ?
O14W H14W 0.9236 . ?
O14W H14V 0.9690 . ?
O15W H15W 0.8033 . ?
O15W H15V 0.9417 . ?
O16W H16W 0.8270 . ?
O16W H16V 0.8774 . ?
O17W H17W 0.8044 . ?
O17W H17V 0.9748 . ?
O18W H18W 0.9356 . ?
O18W H18V 0.9388 . ?
O19W H19W 0.9309 . ?
O19W H19V 0.9503 . ?
O20W H20W 0.9392 . ?
O20W H20V 0.9252 . ?
O21W H21W 0.9174 . ?
O21W H21V 0.9260 . ?
O22W H22W 0.8845 . ?
O22W H22V 0.9224 . ?
O23W H23W 0.9825 . ?
O23W H23V 0.8968 . ?
O24W H24W 0.8224 . ?
O24W H24V 0.8248 . ?
O25W H25W 0.8751 . ?
O25W H25V 0.8988 . ?
O26W H26W 0.9053 . ?
O26W H26V 0.8391 . ?
O27W H27W 0.8608 . ?
O27W H27V 0.8621 . ?
C1X O1Y 1.427(5) . ?
C1X O1X 1.442(5) . ?
C1X H1X1 0.9743 . ?
C1X H1X2 0.9759 . ?
C1X H1X3 0.9737 . ?
C1X H1Y1 0.9799 . ?
C1X H1Y2 0.9800 . ?
C1X H1Y3 0.9799 . ?
O1X H1XO 0.9958 . ?
O1Y H1YO 0.7389 . ?
